data_7151104
loop_
_publ_author_name
'Yamada, Shigeyuki'
'Ishii, Emi'
'Konno, Tsutomu'
'Ishihara, Takashi'

_publ_section_title
;
 Reaction of perfluorocyclopentene with various carbon
 nucleophiles--heteroaromatic lithium reagents, enolate and phosphonium
 ylide.
;
_journal_issue 9
_journal_name_full 'Organic &amp; biomolecular chemistry'
_journal_page_first 1442
_journal_page_last 1449
_journal_paper_doi 10.1039/b701702b
_journal_volume 5
_journal_year 2007
_chemical_formula_moiety 'C43 H32 Br F5 P2 '
_chemical_formula_sum 'C43 H32 Br F5 P2'
_chemical_formula_weight 785.57
_space_group_IT_number 14
_symmetry_cell_setting monoclinic
_symmetry_Int_Tables_number 14
_symmetry_space_group_name_Hall '-P 2yn'
_symmetry_space_group_name_H-M 'P 1 21/n 1'
_cell_angle_alpha 90.0000
_cell_angle_beta 111.93(4)
_cell_angle_gamma 90.0000
_cell_formula_units_Z 4
_cell_length_a 16.463(9)
_cell_length_b 18.190(11)
_cell_length_c 13.501(10)
_cell_measurement_reflns_used 24
_cell_measurement_temperature 198.1
_cell_measurement_theta_max 28.6
_cell_measurement_theta_min 25.0
_cell_volume 3750(4)
_computing_cell_refinement WinAFC
_computing_data_collection WinAFC
_computing_data_reduction CrystalStructure
_computing_publication_material 'CrystalStructure 3.7.0'
_computing_structure_refinement SHELXL
_diffrn_measured_fraction_theta_full 0.997
_diffrn_measured_fraction_theta_max 0.997
_diffrn_measurement_device_type 'Rigaku AFC7R'
_diffrn_measurement_method \w-2\q
_diffrn_radiation_type 'Cu K\a'
_diffrn_radiation_wavelength 1.54178
_diffrn_reflns_av_R_equivalents 0.144
_diffrn_reflns_limit_h_max 19
_diffrn_reflns_limit_h_min -18
_diffrn_reflns_limit_k_max 21
_diffrn_reflns_limit_k_min 0
_diffrn_reflns_limit_l_max 11
_diffrn_reflns_limit_l_min -16
_diffrn_reflns_number 9072
_diffrn_reflns_theta_full 66.92
_diffrn_reflns_theta_max 66.92
_diffrn_standards_decay_% 3.50
_diffrn_standards_interval_count 0
_diffrn_standards_number 3
_exptl_absorpt_coefficient_mu 2.768
_exptl_absorpt_correction_type none
_exptl_crystal_colour yellow
_exptl_crystal_density_diffrn 1.391
_exptl_crystal_density_method 'not measured'
_exptl_crystal_description block
_exptl_crystal_F_000 1600.00
_exptl_crystal_size_max 0.30
_exptl_crystal_size_mid 0.25
_exptl_crystal_size_min 0.20
_refine_diff_density_max 1.55
_refine_diff_density_min -1.21
_refine_ls_extinction_method none
_refine_ls_goodness_of_fit_ref 1.011
_refine_ls_hydrogen_treatment refall
_refine_ls_number_parameters 461
_refine_ls_number_reflns 6653
_refine_ls_R_factor_gt 0.0789
_refine_ls_shift/su_max 0.0000
_refine_ls_structure_factor_coef Fsqd
_refine_ls_weighting_details 'w = 1/[\s^2^(Fo^2^)+(0.1727P)^2^+0.0000P] where P=(Fo^2^+2Fc^2^)/3'
_refine_ls_weighting_scheme calc
_refine_ls_wR_factor_ref 0.2354
_reflns_number_gt 4764
_reflns_number_total 6653
_reflns_threshold_expression F^2^>2.0\s(F^2^)
_cod_data_source_file b701702b.txt
_cod_data_source_block '_yamada-R304'
_cod_original_formula_sum 'C43 H32 Br F5 P2 '
_cod_database_code 7151104

loop_
_symmetry_equiv_pos_site_id
_symmetry_equiv_pos_as_xyz
1 +X,+Y,+Z
2 1/2-X,1/2+Y,1/2-Z
3 -X,-Y,-Z
4 1/2+X,1/2-Y,1/2+Z

loop_
_atom_site_label
_atom_site_type_symbol
_atom_site_fract_x
_atom_site_fract_y
_atom_site_fract_z
_atom_site_U_iso_or_equiv
_atom_site_adp_type
_atom_site_occupancy
_atom_site_symmetry_multiplicity
_atom_site_calc_flag
_atom_site_refinement_flags
_atom_site_disorder_assembly
_atom_site_disorder_group
Br(1) Br 1.11610(3) 1.04176(3) 0.36118(5) 0.0490(2) Uani 1.00 1 d . . .
P(1) P 0.85788(6) 0.69164(6) 0.37555(8) 0.0301(2) Uani 1.00 1 d . . .
P(2) P 1.04159(6) 0.68383(6) 0.02859(9) 0.0314(2) Uani 1.00 1 d . . .
F(1) F 1.1417(2) 0.6082(4) 0.4990(2) 0.114(2) Uani 1.00 1 d . . .
F(4) F 0.94540(19) 0.69469(17) 0.1981(2) 0.0447(7) Uani 1.00 1 d . . .
F(5) F 1.1375(4) 0.5107(2) 0.2928(3) 0.108(2) Uani 1.00 1 d . . .
F(6) F 1.0705(3) 0.5115(2) 0.4311(5) 0.114(2) Uani 1.00 1 d . . .
F(8) F 1.2151(2) 0.6020(3) 0.3700(3) 0.0983(18) Uani 1.00 1 d . . .
C(1) C 1.0084(2) 0.6501(2) 0.2616(3) 0.0327(9) Uani 1.00 1 d . . .
C(2) C 1.0062(2) 0.6243(2) 0.3583(3) 0.0328(8) Uani 1.00 1 d . . .
C(3) C 1.0857(3) 0.5788(3) 0.4056(4) 0.0490(13) Uani 1.00 1 d . . .
C(4) C 1.1318(3) 0.5792(3) 0.3241(4) 0.0471(12) Uani 1.00 1 d . . .
C(5) C 1.0769(2) 0.6263(2) 0.2339(3) 0.0333(9) Uani 1.00 1 d . . .
C(6) C 0.9485(3) 0.6340(2) 0.4097(3) 0.0355(9) Uani 1.00 1 d . . .
C(7) C 1.1001(3) 0.6358(2) 0.1462(3) 0.0371(9) Uani 1.00 1 d . . .
C(8) C 0.8357(2) 0.7007(2) 0.4960(3) 0.0312(8) Uani 1.00 1 d . . .
C(9) C 0.8519(3) 0.7651(2) 0.5545(3) 0.0365(9) Uani 1.00 1 d . . .
C(10) C 0.8334(3) 0.7683(2) 0.6487(3) 0.0410(10) Uani 1.00 1 d . . .
C(11) C 0.8008(3) 0.7073(2) 0.6813(3) 0.0406(10) Uani 1.00 1 d . . .
C(12) C 0.7856(3) 0.6427(2) 0.6237(3) 0.0404(10) Uani 1.00 1 d . . .
C(13) C 0.8032(2) 0.6390(2) 0.5303(3) 0.0372(9) Uani 1.00 1 d . . .
C(14) C 0.7600(2) 0.6534(2) 0.2778(3) 0.0338(9) Uani 1.00 1 d . . .
C(15) C 0.6791(3) 0.6766(3) 0.2751(4) 0.0448(11) Uani 1.00 1 d . . .
C(16) C 0.6029(3) 0.6461(3) 0.2029(4) 0.0500(12) Uani 1.00 1 d . . .
C(17) C 0.6075(3) 0.5915(3) 0.1336(4) 0.0506(13) Uani 1.00 1 d . . .
C(18) C 0.6871(4) 0.5698(3) 0.1336(4) 0.0535(13) Uani 1.00 1 d . . .
C(19) C 0.7639(3) 0.5990(2) 0.2065(4) 0.0435(11) Uani 1.00 1 d . . .
C(20) C 0.8787(2) 0.7795(2) 0.3293(3) 0.0314(8) Uani 1.00 1 d . . .
C(21) C 0.9568(3) 0.8158(2) 0.3876(3) 0.0400(10) Uani 1.00 1 d . . .
C(22) C 0.9755(3) 0.8833(2) 0.3517(4) 0.0448(11) Uani 1.00 1 d . . .
C(23) C 0.9171(3) 0.9134(2) 0.2583(4) 0.0460(11) Uani 1.00 1 d . . .
C(24) C 0.8403(3) 0.8773(2) 0.1992(4) 0.0462(11) Uani 1.00 1 d . . .
C(25) C 0.8209(3) 0.8097(2) 0.2359(3) 0.0384(9) Uani 1.00 1 d . . .
C(26) C 0.9255(2) 0.6675(2) -0.0159(3) 0.0376(9) Uani 1.00 1 d . . .
C(27) C 0.8673(3) 0.7242(3) -0.0255(3) 0.0412(10) Uani 1.00 1 d . . .
C(28) C 0.7785(3) 0.7089(4) -0.0534(4) 0.0532(14) Uani 1.00 1 d . . .
C(29) C 0.7491(3) 0.6368(4) -0.0734(4) 0.0584(16) Uani 1.00 1 d . . .
C(30) C 0.8074(4) 0.5812(4) -0.0659(5) 0.0659(16) Uani 1.00 1 d . . .
C(31) C 0.8956(3) 0.5956(3) -0.0371(5) 0.0541(13) Uani 1.00 1 d . . .
C(32) C 1.0584(2) 0.7819(2) 0.0411(3) 0.0355(9) Uani 1.00 1 d . . .
C(33) C 1.0453(4) 0.8238(3) -0.0495(4) 0.0485(12) Uani 1.00 1 d . . .
C(34) C 1.0542(4) 0.8989(3) -0.0417(5) 0.0587(15) Uani 1.00 1 d . . .
C(35) C 1.0758(4) 0.9331(2) 0.0571(5) 0.0574(14) Uani 1.00 1 d . . .
C(36) C 1.0870(3) 0.8917(2) 0.1463(4) 0.0475(12) Uani 1.00 1 d . . .
C(37) C 1.0779(3) 0.8162(2) 0.1385(4) 0.0387(10) Uani 1.00 1 d . . .
C(38) C 1.0795(2) 0.6499(2) -0.0724(3) 0.0325(9) Uani 1.00 1 d . . .
C(39) C 1.1655(2) 0.6291(2) -0.0474(3) 0.0369(9) Uani 1.00 1 d . . .
C(40) C 1.1927(3) 0.6058(2) -0.1289(4) 0.0456(11) Uani 1.00 1 d . . .
C(41) C 1.1348(4) 0.6036(3) -0.2316(4) 0.0551(14) Uani 1.00 1 d . . .
C(42) C 1.0493(4) 0.6261(5) -0.2575(4) 0.075(2) Uani 1.00 1 d . . .
C(43) C 1.0220(3) 0.6482(4) -0.1779(4) 0.0599(16) Uani 1.00 1 d . . .
H(1) H 0.9601 0.6040 0.4738 0.040 Uiso 1.00 1 c R . .
H(2) H 1.1480 0.6004 0.1385 0.040 Uiso 1.00 1 c R . .
H(3) H 0.8751 0.8067 0.5317 0.044 Uiso 1.00 1 c R . .
H(4) H 0.8434 0.8124 0.6892 0.049 Uiso 1.00 1 c R . .
H(5) H 0.7885 0.7096 0.7446 0.049 Uiso 1.00 1 c R . .
H(6) H 0.7634 0.6009 0.6475 0.048 Uiso 1.00 1 c R . .
H(7) H 0.7930 0.5947 0.4902 0.045 Uiso 1.00 1 c R . .
H(8) H 0.6759 0.7137 0.3230 0.054 Uiso 1.00 1 c R . .
H(9) H 0.5475 0.6625 0.2010 0.060 Uiso 1.00 1 c R . .
H(10) H 0.5554 0.5691 0.0860 0.061 Uiso 1.00 1 c R . .
H(11) H 0.6898 0.5344 0.0831 0.064 Uiso 1.00 1 c R . .
H(12) H 0.8189 0.5820 0.2081 0.052 Uiso 1.00 1 c R . .
H(13) H 0.9970 0.7945 0.4513 0.048 Uiso 1.00 1 c R . .
H(14) H 1.0281 0.9085 0.3915 0.054 Uiso 1.00 1 c R . .
H(15) H 0.9299 0.9595 0.2344 0.055 Uiso 1.00 1 c R . .
H(16) H 0.8011 0.8980 0.1344 0.055 Uiso 1.00 1 c R . .
H(17) H 0.7679 0.7848 0.1963 0.046 Uiso 1.00 1 c R . .
H(18) H 0.8877 0.7735 -0.0131 0.049 Uiso 1.00 1 c R . .
H(19) H 0.7383 0.7476 -0.0588 0.064 Uiso 1.00 1 c R . .
H(20) H 0.6887 0.6260 -0.0922 0.070 Uiso 1.00 1 c R . .
H(21) H 0.7868 0.5321 -0.0808 0.079 Uiso 1.00 1 c R . .
H(22) H 0.9355 0.5567 -0.0318 0.065 Uiso 1.00 1 c R . .
H(23) H 1.0302 0.8006 -0.1170 0.058 Uiso 1.00 1 c R . .
H(24) H 1.0456 0.9275 -0.1036 0.070 Uiso 1.00 1 c R . .
H(25) H 1.0828 0.9849 0.0629 0.069 Uiso 1.00 1 c R . .
H(26) H 1.1009 0.9151 0.2136 0.057 Uiso 1.00 1 c R . .
H(27) H 1.0851 0.7877 0.2003 0.046 Uiso 1.00 1 c R . .
H(28) H 1.2059 0.6306 0.0245 0.044 Uiso 1.00 1 c R . .
H(29) H 1.2519 0.5915 -0.1124 0.055 Uiso 1.00 1 c R . .
H(30) H 1.1534 0.5864 -0.2862 0.066 Uiso 1.00 1 c R . .
H(31) H 1.0096 0.6262 -0.3298 0.090 Uiso 1.00 1 c R . .
H(32) H 0.9628 0.6625 -0.1954 0.072 Uiso 1.00 1 c R . .

loop_
_atom_site_aniso_label
_atom_site_aniso_U_11
_atom_site_aniso_U_22
_atom_site_aniso_U_33
_atom_site_aniso_U_12
_atom_site_aniso_U_13
_atom_site_aniso_U_23
Br(1) 0.0418(3) 0.0318(3) 0.0655(4) -0.0013(2) 0.0110(2) -0.0042(2)
P(1) 0.0323(5) 0.0297(5) 0.0295(5) -0.0017(4) 0.0130(4) -0.0005(4)
P(2) 0.0303(5) 0.0348(5) 0.0308(5) 0.0038(4) 0.0135(4) 0.0009(4)
F(1) 0.061(2) 0.228(7) 0.0416(19) 0.062(3) 0.0052(16) -0.009(2)
F(4) 0.0500(15) 0.0545(17) 0.0352(13) 0.0269(13) 0.0223(12) 0.0154(12)
F(5) 0.206(5) 0.065(2) 0.085(2) 0.085(3) 0.089(3) 0.041(2)
F(6) 0.126(4) 0.080(2) 0.188(5) 0.061(2) 0.117(4) 0.090(3)
F(8) 0.0382(18) 0.175(5) 0.074(2) 0.012(2) 0.0129(16) 0.063(3)
C(1) 0.034(2) 0.033(2) 0.033(2) 0.0031(17) 0.0154(17) 0.0042(17)
C(2) 0.033(2) 0.031(2) 0.034(2) -0.0014(17) 0.0119(17) -0.0007(17)
C(3) 0.059(3) 0.054(3) 0.042(2) 0.023(2) 0.029(2) 0.027(2)
C(4) 0.051(2) 0.047(2) 0.049(2) 0.015(2) 0.026(2) 0.010(2)
C(5) 0.036(2) 0.032(2) 0.033(2) 0.0030(17) 0.0137(17) 0.0006(17)
C(6) 0.041(2) 0.033(2) 0.033(2) 0.0027(18) 0.0159(18) 0.0072(18)
C(7) 0.037(2) 0.044(2) 0.033(2) 0.0064(19) 0.0160(17) 0.0040(19)
C(8) 0.0299(19) 0.037(2) 0.0276(19) 0.0004(17) 0.0115(15) 0.0029(17)
C(9) 0.042(2) 0.036(2) 0.034(2) -0.0000(19) 0.0181(19) 0.0006(18)
C(10) 0.044(2) 0.041(2) 0.039(2) 0.008(2) 0.016(2) 0.000(2)
C(11) 0.037(2) 0.056(2) 0.032(2) 0.014(2) 0.0164(18) 0.012(2)
C(12) 0.035(2) 0.047(2) 0.044(2) 0.0075(19) 0.0205(19) 0.013(2)
C(13) 0.038(2) 0.033(2) 0.043(2) 0.0004(18) 0.0177(19) 0.0023(19)
C(14) 0.037(2) 0.032(2) 0.033(2) -0.0045(17) 0.0126(17) -0.0015(17)
C(15) 0.041(2) 0.050(2) 0.044(2) -0.002(2) 0.015(2) -0.009(2)
C(16) 0.033(2) 0.063(3) 0.048(2) -0.011(2) 0.008(2) -0.003(2)
C(17) 0.051(3) 0.055(3) 0.038(2) -0.022(2) 0.008(2) -0.006(2)
C(18) 0.070(3) 0.039(2) 0.049(2) -0.018(2) 0.020(2) -0.016(2)
C(19) 0.051(2) 0.038(2) 0.042(2) -0.005(2) 0.018(2) -0.007(2)
C(20) 0.037(2) 0.030(2) 0.030(2) 0.0010(17) 0.0156(17) -0.0015(17)
C(21) 0.043(2) 0.043(2) 0.034(2) -0.005(2) 0.0135(19) 0.0015(19)
C(22) 0.048(2) 0.041(2) 0.046(2) -0.015(2) 0.018(2) -0.006(2)
C(23) 0.054(2) 0.032(2) 0.060(3) 0.002(2) 0.031(2) 0.009(2)
C(24) 0.048(2) 0.042(2) 0.046(2) 0.004(2) 0.015(2) 0.012(2)
C(25) 0.040(2) 0.036(2) 0.041(2) -0.0006(19) 0.0161(19) 0.0044(19)
C(26) 0.032(2) 0.052(2) 0.030(2) 0.002(2) 0.0137(17) 0.0007(19)
C(27) 0.036(2) 0.052(2) 0.035(2) 0.005(2) 0.0135(18) 0.002(2)
C(28) 0.034(2) 0.086(4) 0.042(2) 0.008(2) 0.017(2) -0.001(2)
C(29) 0.035(2) 0.097(5) 0.039(2) -0.011(2) 0.009(2) 0.000(2)
C(30) 0.050(3) 0.070(4) 0.075(4) -0.019(3) 0.020(2) -0.002(3)
C(31) 0.042(2) 0.051(3) 0.071(3) -0.010(2) 0.023(2) -0.005(2)
C(32) 0.032(2) 0.035(2) 0.041(2) 0.0068(17) 0.0153(17) 0.0034(19)
C(33) 0.061(3) 0.043(2) 0.045(2) 0.012(2) 0.022(2) 0.007(2)
C(34) 0.072(4) 0.046(3) 0.063(3) 0.011(2) 0.030(3) 0.018(2)
C(35) 0.056(3) 0.032(2) 0.084(4) 0.011(2) 0.025(3) 0.004(2)
C(36) 0.041(2) 0.044(2) 0.056(3) 0.003(2) 0.017(2) -0.009(2)
C(37) 0.036(2) 0.035(2) 0.047(2) -0.0030(18) 0.018(2) -0.0045(19)
C(38) 0.031(2) 0.033(2) 0.036(2) 0.0003(17) 0.0158(17) -0.0030(17)
C(39) 0.035(2) 0.041(2) 0.037(2) -0.0010(19) 0.0158(18) 0.0003(19)
C(40) 0.043(2) 0.050(2) 0.052(2) 0.003(2) 0.026(2) -0.003(2)
C(41) 0.065(3) 0.067(3) 0.045(2) 0.003(2) 0.033(2) -0.015(2)
C(42) 0.054(3) 0.131(6) 0.034(2) 0.008(3) 0.010(2) -0.018(3)
C(43) 0.037(2) 0.104(5) 0.035(2) 0.018(2) 0.009(2) -0.003(2)

loop_
_atom_type_symbol
_atom_type_description
_atom_type_scat_dispersion_real
_atom_type_scat_dispersion_imag
_atom_type_scat_source
C C 0.018 0.009
;
International Tables for Crystallography
(1992, Vol. C, Tables 4.2.6.8 and 6.1.1.4)
;
H H 0.000 0.000
;
International Tables for Crystallography
(1992, Vol. C, Table 6.1.1.4)
;
P P 0.295 0.434
;
International Tables for Crystallography
(1992, Vol. C, Tables 4.2.6.8 and 6.1.1.4)
;
F F 0.073 0.053
;
International Tables for Crystallography
(1992, Vol. C, Tables 4.2.6.8 and 6.1.1.4)
;
Br Br -0.676 1.280
;
International Tables for Crystallography
(1992, Vol. C, Tables 4.2.6.8 and 6.1.1.4)
;

loop_
_geom_angle_atom_site_label_1
_geom_angle_atom_site_label_2
_geom_angle_atom_site_label_3
_geom_angle
_geom_angle_publ_flag
_geom_angle_site_symmetry_1
_geom_angle_site_symmetry_2
_geom_angle_site_symmetry_3
C(6) P(1) C(8) 105.0(2) ? . . .
C(6) P(1) C(14) 114.0(2) ? . . .
C(6) P(1) C(20) 111.9(2) ? . . .
C(8) P(1) C(14) 105.6(2) ? . . .
C(8) P(1) C(20) 111.2(2) ? . . .
C(14) P(1) C(20) 108.92(19) ? . . .
C(7) P(2) C(26) 112.1(2) ? . . .
C(7) P(2) C(32) 113.3(2) ? . . .
C(7) P(2) C(38) 106.6(2) ? . . .
C(26) P(2) C(32) 107.5(2) ? . . .
C(26) P(2) C(38) 108.3(2) ? . . .
C(32) P(2) C(38) 108.9(2) ? . . .
F(4) C(1) C(2) 120.9(4) ? . . .
F(4) C(1) C(5) 122.0(4) ? . . .
C(2) C(1) C(5) 117.1(3) ? . . .
C(1) C(2) C(3) 105.3(4) ? . . .
C(1) C(2) C(6) 133.5(4) ? . . .
C(3) C(2) C(6) 121.2(4) ? . . .
F(1) C(3) F(6) 104.6(5) ? . . .
F(1) C(3) C(2) 111.3(5) ? . . .
F(1) C(3) C(4) 108.2(4) ? . . .
F(6) C(3) C(2) 114.1(5) ? . . .
F(6) C(3) C(4) 112.3(5) ? . . .
C(2) C(3) C(4) 106.2(4) ? . . .
F(5) C(4) F(8) 104.8(5) ? . . .
F(5) C(4) C(3) 109.4(5) ? . . .
F(5) C(4) C(5) 111.9(4) ? . . .
F(8) C(4) C(3) 111.1(4) ? . . .
F(8) C(4) C(5) 113.7(5) ? . . .
C(3) C(4) C(5) 106.0(4) ? . . .
C(1) C(5) C(4) 105.4(4) ? . . .
C(1) C(5) C(7) 135.0(4) ? . . .
C(4) C(5) C(7) 119.6(4) ? . . .
P(1) C(6) C(2) 128.8(3) ? . . .
P(2) C(7) C(5) 127.0(3) ? . . .
P(1) C(8) C(9) 122.1(3) ? . . .
P(1) C(8) C(13) 117.3(3) ? . . .
C(9) C(8) C(13) 120.6(4) ? . . .
C(8) C(9) C(10) 119.2(4) ? . . .
C(9) C(10) C(11) 119.6(4) ? . . .
C(10) C(11) C(12) 121.2(5) ? . . .
C(11) C(12) C(13) 119.6(5) ? . . .
C(8) C(13) C(12) 119.7(4) ? . . .
P(1) C(14) C(15) 119.5(3) ? . . .
P(1) C(14) C(19) 121.3(3) ? . . .
C(15) C(14) C(19) 119.2(4) ? . . .
C(14) C(15) C(16) 120.5(5) ? . . .
C(15) C(16) C(17) 119.8(5) ? . . .
C(16) C(17) C(18) 120.0(4) ? . . .
C(17) C(18) C(19) 120.6(5) ? . . .
C(14) C(19) C(18) 119.7(5) ? . . .
P(1) C(20) C(21) 118.7(3) ? . . .
P(1) C(20) C(25) 121.1(3) ? . . .
C(21) C(20) C(25) 120.2(4) ? . . .
C(20) C(21) C(22) 119.7(4) ? . . .
C(21) C(22) C(23) 119.8(4) ? . . .
C(22) C(23) C(24) 120.9(5) ? . . .
C(23) C(24) C(25) 119.4(4) ? . . .
C(20) C(25) C(24) 120.0(4) ? . . .
P(2) C(26) C(27) 121.4(3) ? . . .
P(2) C(26) C(31) 118.3(4) ? . . .
C(27) C(26) C(31) 120.2(4) ? . . .
C(26) C(27) C(28) 119.8(5) ? . . .
C(27) C(28) C(29) 119.7(5) ? . . .
C(28) C(29) C(30) 119.9(5) ? . . .
C(29) C(30) C(31) 120.9(6) ? . . .
C(26) C(31) C(30) 119.5(5) ? . . .
P(2) C(32) C(33) 119.5(3) ? . . .
P(2) C(32) C(37) 120.5(3) ? . . .
C(33) C(32) C(37) 119.8(4) ? . . .
C(32) C(33) C(34) 120.1(5) ? . . .
C(33) C(34) C(35) 120.0(6) ? . . .
C(34) C(35) C(36) 119.9(5) ? . . .
C(35) C(36) C(37) 120.2(5) ? . . .
C(32) C(37) C(36) 120.1(5) ? . . .
P(2) C(38) C(39) 121.4(3) ? . . .
P(2) C(38) C(43) 119.2(4) ? . . .
C(39) C(38) C(43) 119.3(5) ? . . .
C(38) C(39) C(40) 119.4(4) ? . . .
C(39) C(40) C(41) 120.2(5) ? . . .
C(40) C(41) C(42) 120.7(6) ? . . .
C(41) C(42) C(43) 119.4(5) ? . . .
C(38) C(43) C(42) 121.0(5) ? . . .
P(1) C(6) H(1) 115.8 ? . . .
C(2) C(6) H(1) 115.5 ? . . .
P(2) C(7) H(2) 113.2 ? . . .
C(5) C(7) H(2) 117.8 ? . . .
C(8) C(9) H(3) 120.4 ? . . .
C(10) C(9) H(3) 120.4 ? . . .
C(9) C(10) H(4) 120.2 ? . . .
C(11) C(10) H(4) 120.2 ? . . .
C(10) C(11) H(5) 119.4 ? . . .
C(12) C(11) H(5) 119.4 ? . . .
C(11) C(12) H(6) 120.2 ? . . .
C(13) C(12) H(6) 120.2 ? . . .
C(8) C(13) H(7) 120.1 ? . . .
C(12) C(13) H(7) 120.1 ? . . .
C(14) C(15) H(8) 119.8 ? . . .
C(16) C(15) H(8) 119.8 ? . . .
C(15) C(16) H(9) 120.1 ? . . .
C(17) C(16) H(9) 120.1 ? . . .
C(16) C(17) H(10) 120.0 ? . . .
C(18) C(17) H(10) 120.0 ? . . .
C(17) C(18) H(11) 119.7 ? . . .
C(19) C(18) H(11) 119.7 ? . . .
C(14) C(19) H(12) 120.1 ? . . .
C(18) C(19) H(12) 120.1 ? . . .
C(20) C(21) H(13) 120.2 ? . . .
C(22) C(21) H(13) 120.2 ? . . .
C(21) C(22) H(14) 120.1 ? . . .
C(23) C(22) H(14) 120.1 ? . . .
C(22) C(23) H(15) 119.6 ? . . .
C(24) C(23) H(15) 119.6 ? . . .
C(23) C(24) H(16) 120.3 ? . . .
C(25) C(24) H(16) 120.3 ? . . .
C(20) C(25) H(17) 120.0 ? . . .
C(24) C(25) H(17) 120.0 ? . . .
C(26) C(27) H(18) 120.1 ? . . .
C(28) C(27) H(18) 120.1 ? . . .
C(27) C(28) H(19) 120.1 ? . . .
C(29) C(28) H(19) 120.1 ? . . .
C(28) C(29) H(20) 120.1 ? . . .
C(30) C(29) H(20) 120.1 ? . . .
C(29) C(30) H(21) 119.6 ? . . .
C(31) C(30) H(21) 119.5 ? . . .
C(26) C(31) H(22) 120.3 ? . . .
C(30) C(31) H(22) 120.3 ? . . .
C(32) C(33) H(23) 120.0 ? . . .
C(34) C(33) H(23) 120.0 ? . . .
C(33) C(34) H(24) 120.0 ? . . .
C(35) C(34) H(24) 120.0 ? . . .
C(34) C(35) H(25) 120.0 ? . . .
C(36) C(35) H(25) 120.0 ? . . .
C(35) C(36) H(26) 119.9 ? . . .
C(37) C(36) H(26) 119.9 ? . . .
C(32) C(37) H(27) 120.0 ? . . .
C(36) C(37) H(27) 120.0 ? . . .
C(38) C(39) H(28) 120.3 ? . . .
C(40) C(39) H(28) 120.3 ? . . .
C(39) C(40) H(29) 119.9 ? . . .
C(41) C(40) H(29) 119.9 ? . . .
C(40) C(41) H(30) 119.7 ? . . .
C(42) C(41) H(30) 119.7 ? . . .
C(41) C(42) H(31) 120.3 ? . . .
C(43) C(42) H(31) 120.3 ? . . .
C(38) C(43) H(32) 119.5 ? . . .
C(42) C(43) H(32) 119.5 ? . . .

loop_
_geom_bond_atom_site_label_1
_geom_bond_atom_site_label_2
_geom_bond_distance
_geom_bond_publ_flag
_geom_bond_site_symmetry_1
_geom_bond_site_symmetry_2
P(1) C(6) 1.739(4) ? . .
P(1) C(8) 1.803(5) ? . .
P(1) C(14) 1.798(4) ? . .
P(1) C(20) 1.796(4) ? . .
P(2) C(7) 1.752(4) ? . .
P(2) C(26) 1.801(4) ? . .
P(2) C(32) 1.804(4) ? . .
P(2) C(38) 1.807(5) ? . .
F(1) C(3) 1.363(6) ? . .
F(4) C(1) 1.344(4) ? . .
F(5) C(4) 1.330(7) ? . .
F(6) C(3) 1.320(8) ? . .
F(8) C(4) 1.343(6) ? . .
C(1) C(2) 1.400(7) ? . .
C(1) C(5) 1.382(7) ? . .
C(2) C(3) 1.478(7) ? . .
C(2) C(6) 1.381(7) ? . .
C(3) C(4) 1.552(9) ? . .
C(4) C(5) 1.489(6) ? . .
C(5) C(7) 1.384(7) ? . .
C(8) C(9) 1.382(6) ? . .
C(8) C(13) 1.394(7) ? . .
C(9) C(10) 1.415(8) ? . .
C(10) C(11) 1.375(7) ? . .
C(11) C(12) 1.379(7) ? . .
C(12) C(13) 1.397(8) ? . .
C(14) C(15) 1.383(7) ? . .
C(14) C(19) 1.400(7) ? . .
C(15) C(16) 1.385(6) ? . .
C(16) C(17) 1.387(8) ? . .
C(17) C(18) 1.369(9) ? . .
C(18) C(19) 1.384(7) ? . .
C(20) C(21) 1.396(6) ? . .
C(20) C(25) 1.379(5) ? . .
C(21) C(22) 1.397(7) ? . .
C(22) C(23) 1.381(6) ? . .
C(23) C(24) 1.383(7) ? . .
C(24) C(25) 1.407(7) ? . .
C(26) C(27) 1.381(7) ? . .
C(26) C(31) 1.389(7) ? . .
C(27) C(28) 1.394(7) ? . .
C(28) C(29) 1.388(10) ? . .
C(29) C(30) 1.372(10) ? . .
C(30) C(31) 1.380(9) ? . .
C(32) C(33) 1.388(7) ? . .
C(32) C(37) 1.380(7) ? . .
C(33) C(34) 1.373(8) ? . .
C(34) C(35) 1.392(9) ? . .
C(35) C(36) 1.373(9) ? . .
C(36) C(37) 1.382(7) ? . .
C(38) C(39) 1.381(6) ? . .
C(38) C(43) 1.385(6) ? . .
C(39) C(40) 1.399(8) ? . .
C(40) C(41) 1.359(7) ? . .
C(41) C(42) 1.380(9) ? . .
C(42) C(43) 1.370(10) ? . .
C(6) H(1) 0.980 ? . .
C(7) H(2) 1.052 ? . .
C(9) H(3) 0.950 ? . .
C(10) H(4) 0.950 ? . .
C(11) H(5) 0.950 ? . .
C(12) H(6) 0.950 ? . .
C(13) H(7) 0.950 ? . .
C(15) H(8) 0.950 ? . .
C(16) H(9) 0.950 ? . .
C(17) H(10) 0.950 ? . .
C(18) H(11) 0.950 ? . .
C(19) H(12) 0.950 ? . .
C(21) H(13) 0.950 ? . .
C(22) H(14) 0.950 ? . .
C(23) H(15) 0.950 ? . .
C(24) H(16) 0.950 ? . .
C(25) H(17) 0.950 ? . .
C(27) H(18) 0.950 ? . .
C(28) H(19) 0.950 ? . .
C(29) H(20) 0.950 ? . .
C(30) H(21) 0.950 ? . .
C(31) H(22) 0.950 ? . .
C(33) H(23) 0.950 ? . .
C(34) H(24) 0.950 ? . .
C(35) H(25) 0.950 ? . .
C(36) H(26) 0.950 ? . .
C(37) H(27) 0.950 ? . .
C(39) H(28) 0.950 ? . .
C(40) H(29) 0.950 ? . .
C(41) H(30) 0.950 ? . .
C(42) H(31) 0.950 ? . .
C(43) H(32) 0.950 ? . .

loop_
_geom_contact_atom_site_label_1
_geom_contact_atom_site_label_2
_geom_contact_distance
_geom_contact_publ_flag
_geom_contact_site_symmetry_1
_geom_contact_site_symmetry_2
Br(1) C(10) 3.568(5) ? . 77603
F(1) C(24) 3.386(5) ? . 56504
F(5) C(12) 3.096(6) ? . 76603
F(5) C(13) 3.511(6) ? . 76603
F(6) F(6) 3.500(11) ? . 76603
F(6) C(6) 3.497(8) ? . 76603
F(6) C(13) 3.360(7) ? . 76603
F(6) C(42) 3.492(9) ? . 76503
C(6) F(6) 3.497(8) ? . 76603
C(9) C(39) 3.444(6) ? . 46504
C(10) Br(1) 3.568(5) ? . 77603
C(10) C(39) 3.559(6) ? . 46504
C(11) C(37) 3.522(7) ? . 46504
C(11) C(43) 3.585(7) ? . 55601
C(12) F(5) 3.096(6) ? . 76603
C(12) C(35) 3.510(8) ? . 46504
C(12) C(36) 3.454(8) ? . 46504
C(12) C(37) 3.579(7) ? . 46504
C(13) F(5) 3.511(6) ? . 76603
C(13) F(6) 3.360(7) ? . 76603
C(24) F(1) 3.386(5) ? . 46404
C(35) C(12) 3.510(8) ? . 56404
C(35) C(35) 3.415(7) ? . 77503
C(36) C(12) 3.454(8) ? . 56404
C(37) C(11) 3.522(7) ? . 56404
C(37) C(12) 3.579(7) ? . 56404
C(39) C(9) 3.444(6) ? . 56404
C(39) C(10) 3.559(6) ? . 56404
C(42) F(6) 3.492(9) ? . 76503
C(43) C(11) 3.585(7) ? . 55401
Br(1) H(3) 3.090 ? . 77603
Br(1) H(4) 2.878 ? . 77603
Br(1) H(9) 3.331 ? . 65502
Br(1) H(10) 3.199 ? . 65502
Br(1) H(11) 3.108 ? . 56504
Br(1) H(14) 2.929 ? . .
Br(1) H(15) 3.263 ? . .
Br(1) H(20) 3.253 ? . 56504
Br(1) H(21) 2.945 ? . 56504
Br(1) H(24) 3.546 ? . 77503
Br(1) H(26) 2.996 ? . .
Br(1) H(28) 3.193 ? . 75502
Br(1) H(29) 3.397 ? . 75502
F(1) H(16) 2.579 ? . 56504
F(1) H(17) 3.326 ? . 56504
F(1) H(19) 3.308 ? . 56504
F(1) H(30) 2.862 ? . 55601
F(5) H(6) 2.539 ? . 76603
F(5) H(7) 3.326 ? . 76603
F(5) H(22) 3.492 ? . 76503
F(5) H(32) 3.571 ? . 76503
F(6) H(1) 2.608 ? . 76603
F(6) H(7) 2.852 ? . 76603
F(6) H(31) 2.922 ? . 76503
F(8) H(16) 3.312 ? . 56504
F(8) H(18) 3.513 ? . 56504
F(8) H(19) 2.877 ? . 56504
C(6) H(31) 3.280 ? . 55601
C(8) H(31) 3.245 ? . 55601
C(9) H(9) 3.355 ? . 56504
C(9) H(28) 2.969 ? . 46504
C(9) H(29) 3.437 ? . 46504
C(9) H(31) 3.541 ? . 55601
C(10) H(9) 3.556 ? . 56504
C(10) H(28) 2.824 ? . 46504
C(10) H(32) 3.053 ? . 55601
C(11) H(32) 2.688 ? . 55601
C(12) H(31) 3.515 ? . 55601
C(12) H(32) 3.046 ? . 55601
C(13) H(31) 3.222 ? . 55601
C(15) H(23) 3.312 ? . 46504
C(16) H(13) 3.364 ? . 46404
C(16) H(15) 3.587 ? . 64502
C(16) H(23) 3.232 ? . 46504
C(16) H(24) 3.368 ? . 46504
C(17) H(13) 3.212 ? . 46404
C(17) H(14) 3.033 ? . 46404
C(17) H(15) 3.185 ? . 64502
C(18) H(14) 3.362 ? . 46404
C(18) H(29) 3.150 ? . 76503
C(20) H(29) 3.422 ? . 46504
C(21) H(10) 3.308 ? . 56504
C(22) H(10) 3.564 ? . 65502
C(22) H(10) 3.061 ? . 56504
C(22) H(20) 3.308 ? . 56504
C(23) H(10) 3.455 ? . 65502
C(24) H(29) 3.418 ? . 46504
C(24) H(30) 3.225 ? . 46504
C(25) H(29) 3.233 ? . 46504
C(25) H(30) 3.264 ? . 46504
C(26) H(5) 3.268 ? . 55401
C(27) H(5) 2.895 ? . 55401
C(28) H(5) 2.792 ? . 55401
C(29) H(5) 3.067 ? . 55401
C(29) H(14) 3.585 ? . 46404
C(29) H(26) 3.142 ? . 46404
C(29) H(27) 3.514 ? . 46404
C(30) H(2) 3.598 ? . 76503
C(30) H(5) 3.392 ? . 55401
C(30) H(26) 3.586 ? . 46404
C(31) H(5) 3.494 ? . 55401
C(33) H(8) 3.288 ? . 56404
C(33) H(9) 3.391 ? . 56404
C(34) H(6) 3.436 ? . 56404
C(34) H(25) 3.025 ? . 77503
C(35) H(6) 2.931 ? . 56404
C(35) H(24) 3.429 ? . 77503
C(35) H(25) 2.917 ? . 77503
C(36) H(5) 3.589 ? . 56404
C(36) H(6) 2.902 ? . 56404
C(36) H(20) 3.310 ? . 56504
C(37) H(5) 3.254 ? . 56404
C(37) H(6) 3.368 ? . 56404
C(37) H(20) 3.564 ? . 56504
C(38) H(8) 3.513 ? . 56404
C(39) H(3) 3.414 ? . 56404
C(39) H(4) 3.595 ? . 56404
C(39) H(8) 3.390 ? . 56404
C(39) H(21) 3.345 ? . 76503
C(40) H(3) 3.374 ? . 56404
C(40) H(8) 3.338 ? . 56404
C(40) H(11) 3.121 ? . 76503
C(40) H(12) 3.565 ? . 76503
C(41) H(8) 3.417 ? . 56404
C(41) H(12) 3.450 ? . 76503
C(41) H(17) 3.385 ? . 56404
C(42) H(1) 3.391 ? . 55401
C(42) H(8) 3.511 ? . 56404
C(43) H(8) 3.565 ? . 56404
H(1) F(6) 2.608 ? . 76603
H(1) C(42) 3.391 ? . 55601
H(1) H(31) 2.499 ? . 55601
H(2) C(30) 3.598 ? . 76503
H(2) H(4) 3.419 ? . 56404
H(2) H(21) 2.862 ? . 76503
H(2) H(22) 3.264 ? . 76503
H(3) Br(1) 3.090 ? . 77603
H(3) C(39) 3.414 ? . 46504
H(3) C(40) 3.374 ? . 46504
H(3) H(9) 2.957 ? . 56504
H(3) H(10) 3.580 ? . 56504
H(3) H(28) 2.978 ? . 46504
H(3) H(29) 2.894 ? . 46504
H(4) Br(1) 2.878 ? . 77603
H(4) C(39) 3.595 ? . 46504
H(4) H(2) 3.419 ? . 46504
H(4) H(9) 3.334 ? . 56504
H(4) H(23) 3.215 ? . 55601
H(4) H(28) 2.718 ? . 46504
H(4) H(32) 3.382 ? . 55601
H(5) C(26) 3.268 ? . 55601
H(5) C(27) 2.895 ? . 55601
H(5) C(28) 2.792 ? . 55601
H(5) C(29) 3.067 ? . 55601
H(5) C(30) 3.392 ? . 55601
H(5) C(31) 3.494 ? . 55601
H(5) C(36) 3.589 ? . 46504
H(5) C(37) 3.254 ? . 46504
H(5) H(18) 3.275 ? . 55601
H(5) H(19) 3.137 ? . 55601
H(5) H(20) 3.546 ? . 55601
H(5) H(27) 3.175 ? . 46504
H(5) H(32) 2.807 ? . 55601
H(6) F(5) 2.539 ? . 76603
H(6) C(34) 3.436 ? . 46504
H(6) C(35) 2.931 ? . 46504
H(6) C(36) 2.902 ? . 46504
H(6) C(37) 3.368 ? . 46504
H(6) H(25) 3.169 ? . 46504
H(6) H(26) 3.133 ? . 46504
H(6) H(32) 3.366 ? . 55601
H(7) F(5) 3.326 ? . 76603
H(7) F(6) 2.852 ? . 76603
H(7) H(31) 3.533 ? . 55601
H(8) C(33) 3.288 ? . 46504
H(8) C(38) 3.513 ? . 46504
H(8) C(39) 3.390 ? . 46504
H(8) C(40) 3.338 ? . 46504
H(8) C(41) 3.417 ? . 46504
H(8) C(42) 3.511 ? . 46504
H(8) C(43) 3.565 ? . 46504
H(8) H(23) 2.815 ? . 46504
H(9) Br(1) 3.331 ? . 64502
H(9) C(9) 3.355 ? . 46404
H(9) C(10) 3.556 ? . 46404
H(9) C(33) 3.391 ? . 46504
H(9) H(3) 2.957 ? . 46404
H(9) H(4) 3.334 ? . 46404
H(9) H(13) 3.251 ? . 46404
H(9) H(23) 2.662 ? . 46504
H(9) H(24) 3.115 ? . 46504
H(10) Br(1) 3.199 ? . 64502
H(10) C(21) 3.308 ? . 46404
H(10) C(22) 3.564 ? . 64502
H(10) C(22) 3.061 ? . 46404
H(10) C(23) 3.455 ? . 64502
H(10) H(3) 3.580 ? . 46404
H(10) H(10) 3.446 ? . 66503
H(10) H(13) 3.012 ? . 46404
H(10) H(14) 3.291 ? . 64502
H(10) H(14) 2.526 ? . 46404
H(10) H(15) 3.078 ? . 64502
H(11) Br(1) 3.108 ? . 46404
H(11) C(40) 3.121 ? . 76503
H(11) H(14) 3.116 ? . 46404
H(11) H(29) 2.459 ? . 76503
H(12) C(40) 3.565 ? . 76503
H(12) C(41) 3.450 ? . 76503
H(12) H(29) 3.446 ? . 76503
H(12) H(30) 3.217 ? . 76503
H(13) C(16) 3.364 ? . 56504
H(13) C(17) 3.212 ? . 56504
H(13) H(9) 3.251 ? . 56504
H(13) H(10) 3.012 ? . 56504
H(14) Br(1) 2.929 ? . .
H(14) C(17) 3.033 ? . 56504
H(14) C(18) 3.362 ? . 56504
H(14) C(29) 3.585 ? . 56504
H(14) H(10) 3.291 ? . 65502
H(14) H(10) 2.526 ? . 56504
H(14) H(11) 3.116 ? . 56504
H(14) H(20) 2.645 ? . 56504
H(15) Br(1) 3.263 ? . .
H(15) C(16) 3.587 ? . 65502
H(15) C(17) 3.185 ? . 65502
H(15) H(10) 3.078 ? . 65502
H(15) H(24) 2.834 ? . 77503
H(16) F(1) 2.579 ? . 46404
H(16) F(8) 3.312 ? . 46404
H(16) H(30) 3.015 ? . 46504
H(17) F(1) 3.326 ? . 46404
H(17) C(41) 3.385 ? . 46504
H(17) H(29) 3.508 ? . 46504
H(17) H(30) 3.071 ? . 46504
H(18) F(8) 3.513 ? . 46404
H(18) H(5) 3.275 ? . 55401
H(19) F(1) 3.308 ? . 46404
H(19) F(8) 2.877 ? . 46404
H(19) H(5) 3.137 ? . 55401
H(19) H(27) 3.350 ? . 46404
H(20) Br(1) 3.253 ? . 46404
H(20) C(22) 3.308 ? . 46404
H(20) C(36) 3.310 ? . 46404
H(20) C(37) 3.564 ? . 46404
H(20) H(5) 3.546 ? . 55401
H(20) H(14) 2.645 ? . 46404
H(20) H(26) 2.587 ? . 46404
H(20) H(27) 3.107 ? . 46404
H(21) Br(1) 2.945 ? . 46404
H(21) C(39) 3.345 ? . 76503
H(21) H(2) 2.862 ? . 76503
H(21) H(26) 3.413 ? . 46404
H(21) H(28) 3.046 ? . 76503
H(22) F(5) 3.492 ? . 76503
H(22) H(2) 3.264 ? . 76503
H(22) H(22) 2.853 ? . 76503
H(23) C(15) 3.312 ? . 56404
H(23) C(16) 3.232 ? . 56404
H(23) H(4) 3.215 ? . 55401
H(23) H(8) 2.815 ? . 56404
H(23) H(9) 2.662 ? . 56404
H(24) Br(1) 3.546 ? . 77503
H(24) C(16) 3.368 ? . 56404
H(24) C(35) 3.429 ? . 77503
H(24) H(9) 3.115 ? . 56404
H(24) H(15) 2.834 ? . 77503
H(24) H(25) 2.859 ? . 77503
H(25) C(34) 3.025 ? . 77503
H(25) C(35) 2.917 ? . 77503
H(25) H(6) 3.169 ? . 56404
H(25) H(24) 2.859 ? . 77503
H(25) H(25) 2.675 ? . 77503
H(26) Br(1) 2.996 ? . .
H(26) C(29) 3.142 ? . 56504
H(26) C(30) 3.586 ? . 56504
H(26) H(6) 3.133 ? . 56404
H(26) H(20) 2.587 ? . 56504
H(26) H(21) 3.413 ? . 56504
H(27) C(29) 3.514 ? . 56504
H(27) H(5) 3.175 ? . 56404
H(27) H(19) 3.350 ? . 56504
H(27) H(20) 3.107 ? . 56504
H(28) Br(1) 3.193 ? . 74502
H(28) C(9) 2.969 ? . 56404
H(28) C(10) 2.824 ? . 56404
H(28) H(3) 2.978 ? . 56404
H(28) H(4) 2.718 ? . 56404
H(28) H(21) 3.046 ? . 76503
H(29) Br(1) 3.397 ? . 74502
H(29) C(9) 3.437 ? . 56404
H(29) C(18) 3.150 ? . 76503
H(29) C(20) 3.422 ? . 56404
H(29) C(24) 3.418 ? . 56404
H(29) C(25) 3.233 ? . 56404
H(29) H(3) 2.894 ? . 56404
H(29) H(11) 2.459 ? . 76503
H(29) H(12) 3.446 ? . 76503
H(29) H(17) 3.508 ? . 56404
H(30) F(1) 2.862 ? . 55401
H(30) C(24) 3.225 ? . 56404
H(30) C(25) 3.264 ? . 56404
H(30) H(12) 3.217 ? . 76503
H(30) H(16) 3.015 ? . 56404
H(30) H(17) 3.071 ? . 56404
H(31) F(6) 2.922 ? . 76503
H(31) C(6) 3.280 ? . 55401
H(31) C(8) 3.245 ? . 55401
H(31) C(9) 3.541 ? . 55401
H(31) C(12) 3.515 ? . 55401
H(31) C(13) 3.222 ? . 55401
H(31) H(1) 2.499 ? . 55401
H(31) H(7) 3.533 ? . 55401
H(32) F(5) 3.571 ? . 76503
H(32) C(10) 3.053 ? . 55401
H(32) C(11) 2.688 ? . 55401
H(32) C(12) 3.046 ? . 55401
H(32) H(4) 3.382 ? . 55401
H(32) H(5) 2.807 ? . 55401
H(32) H(6) 3.366 ? . 55401

loop_
_geom_torsion_atom_site_label_1
_geom_torsion_atom_site_label_2
_geom_torsion_atom_site_label_3
_geom_torsion_atom_site_label_4
_geom_torsion
_geom_torsion_publ_flag
_geom_torsion_site_symmetry_1
_geom_torsion_site_symmetry_2
_geom_torsion_site_symmetry_3
_geom_torsion_site_symmetry_4
C(6) P(1) C(8) C(9) 108.5(3) ? . . . .
C(6) P(1) C(8) C(13) -70.0(3) ? . . . .
C(8) P(1) C(6) C(2) -161.0(4) ? . . . .
C(6) P(1) C(14) C(15) 153.6(4) ? . . . .
C(6) P(1) C(14) C(19) -24.4(5) ? . . . .
C(14) P(1) C(6) C(2) 83.9(4) ? . . . .
C(6) P(1) C(20) C(21) -46.4(4) ? . . . .
C(6) P(1) C(20) C(25) 130.9(4) ? . . . .
C(20) P(1) C(6) C(2) -40.3(4) ? . . . .
C(8) P(1) C(14) C(15) 38.9(4) ? . . . .
C(8) P(1) C(14) C(19) -139.1(4) ? . . . .
C(14) P(1) C(8) C(9) -130.7(3) ? . . . .
C(14) P(1) C(8) C(13) 50.8(3) ? . . . .
C(8) P(1) C(20) C(21) 70.7(4) ? . . . .
C(8) P(1) C(20) C(25) -112.0(4) ? . . . .
C(20) P(1) C(8) C(9) -12.7(4) ? . . . .
C(20) P(1) C(8) C(13) 168.8(3) ? . . . .
C(14) P(1) C(20) C(21) -173.3(4) ? . . . .
C(14) P(1) C(20) C(25) 4.0(5) ? . . . .
C(20) P(1) C(14) C(15) -80.7(4) ? . . . .
C(20) P(1) C(14) C(19) 101.4(4) ? . . . .
C(7) P(2) C(26) C(27) 119.5(4) ? . . . .
C(7) P(2) C(26) C(31) -58.3(5) ? . . . .
C(26) P(2) C(7) C(5) -40.9(5) ? . . . .
C(7) P(2) C(32) C(33) 155.8(4) ? . . . .
C(7) P(2) C(32) C(37) -28.8(5) ? . . . .
C(32) P(2) C(7) C(5) 81.0(4) ? . . . .
C(7) P(2) C(38) C(39) -34.6(4) ? . . . .
C(7) P(2) C(38) C(43) 148.6(4) ? . . . .
C(38) P(2) C(7) C(5) -159.2(4) ? . . . .
C(26) P(2) C(32) C(33) -79.7(5) ? . . . .
C(26) P(2) C(32) C(37) 95.6(4) ? . . . .
C(32) P(2) C(26) C(27) -5.7(4) ? . . . .
C(32) P(2) C(26) C(31) 176.6(4) ? . . . .
C(26) P(2) C(38) C(39) -155.3(4) ? . . . .
C(26) P(2) C(38) C(43) 27.9(5) ? . . . .
C(38) P(2) C(26) C(27) -123.2(4) ? . . . .
C(38) P(2) C(26) C(31) 59.0(5) ? . . . .
C(32) P(2) C(38) C(39) 88.0(4) ? . . . .
C(32) P(2) C(38) C(43) -88.8(5) ? . . . .
C(38) P(2) C(32) C(33) 37.4(4) ? . . . .
C(38) P(2) C(32) C(37) -147.3(3) ? . . . .
F(4) C(1) C(2) C(3) -179.0(3) ? . . . .
F(4) C(1) C(2) C(6) 0.8(7) ? . . . .
F(4) C(1) C(5) C(4) 179.6(3) ? . . . .
F(4) C(1) C(5) C(7) -2.2(8) ? . . . .
C(2) C(1) C(5) C(4) -1.7(5) ? . . . .
C(2) C(1) C(5) C(7) 176.5(4) ? . . . .
C(5) C(1) C(2) C(3) 2.3(5) ? . . . .
C(5) C(1) C(2) C(6) -177.9(4) ? . . . .
C(1) C(2) C(3) F(1) 115.8(5) ? . . . .
C(1) C(2) C(3) F(6) -126.1(5) ? . . . .
C(1) C(2) C(3) C(4) -1.8(5) ? . . . .
C(1) C(2) C(6) P(1) -6.7(7) ? . . . .
C(3) C(2) C(6) P(1) 173.1(3) ? . . . .
C(6) C(2) C(3) F(1) -64.1(6) ? . . . .
C(6) C(2) C(3) F(6) 54.0(7) ? . . . .
C(6) C(2) C(3) C(4) 178.3(4) ? . . . .
F(1) C(3) C(4) F(5) 120.5(5) ? . . . .
F(1) C(3) C(4) F(8) 5.2(7) ? . . . .
F(1) C(3) C(4) C(5) -118.7(5) ? . . . .
F(6) C(3) C(4) F(5) 5.5(6) ? . . . .
F(6) C(3) C(4) F(8) -109.7(5) ? . . . .
F(6) C(3) C(4) C(5) 126.3(4) ? . . . .
C(2) C(3) C(4) F(5) -119.9(4) ? . . . .
C(2) C(3) C(4) F(8) 124.9(5) ? . . . .
C(2) C(3) C(4) C(5) 0.9(5) ? . . . .
F(5) C(4) C(5) C(1) 119.5(5) ? . . . .
F(5) C(4) C(5) C(7) -59.0(7) ? . . . .
F(8) C(4) C(5) C(1) -122.0(5) ? . . . .
F(8) C(4) C(5) C(7) 59.5(6) ? . . . .
C(3) C(4) C(5) C(1) 0.4(5) ? . . . .
C(3) C(4) C(5) C(7) -178.2(4) ? . . . .
C(1) C(5) C(7) P(2) -2.3(8) ? . . . .
C(4) C(5) C(7) P(2) 175.7(3) ? . . . .
P(1) C(8) C(9) C(10) -179.7(3) ? . . . .
P(1) C(8) C(13) C(12) 179.4(3) ? . . . .
C(9) C(8) C(13) C(12) 0.9(6) ? . . . .
C(13) C(8) C(9) C(10) -1.2(6) ? . . . .
C(8) C(9) C(10) C(11) 0.8(6) ? . . . .
C(9) C(10) C(11) C(12) -0.1(5) ? . . . .
C(10) C(11) C(12) C(13) -0.3(5) ? . . . .
C(11) C(12) C(13) C(8) -0.1(5) ? . . . .
P(1) C(14) C(15) C(16) -177.7(4) ? . . . .
P(1) C(14) C(19) C(18) 178.8(4) ? . . . .
C(15) C(14) C(19) C(18) 0.8(7) ? . . . .
C(19) C(14) C(15) C(16) 0.3(6) ? . . . .
C(14) C(15) C(16) C(17) 0.6(8) ? . . . .
C(15) C(16) C(17) C(18) -2.5(9) ? . . . .
C(16) C(17) C(18) C(19) 3.6(9) ? . . . .
C(17) C(18) C(19) C(14) -2.8(8) ? . . . .
P(1) C(20) C(21) C(22) 178.4(4) ? . . . .
P(1) C(20) C(25) C(24) -177.5(4) ? . . . .
C(21) C(20) C(25) C(24) -0.2(7) ? . . . .
C(25) C(20) C(21) C(22) 1.0(8) ? . . . .
C(20) C(21) C(22) C(23) -0.8(9) ? . . . .
C(21) C(22) C(23) C(24) -0.3(8) ? . . . .
C(22) C(23) C(24) C(25) 1.2(9) ? . . . .
C(23) C(24) C(25) C(20) -0.9(9) ? . . . .
P(2) C(26) C(27) C(28) -175.8(4) ? . . . .
P(2) C(26) C(31) C(30) 176.6(5) ? . . . .
C(27) C(26) C(31) C(30) -1.1(9) ? . . . .
C(31) C(26) C(27) C(28) 1.9(7) ? . . . .
C(26) C(27) C(28) C(29) -1.2(8) ? . . . .
C(27) C(28) C(29) C(30) -0.3(6) ? . . . .
C(28) C(29) C(30) C(31) 1.0(10) ? . . . .
C(29) C(30) C(31) C(26) -0.3(7) ? . . . .
P(2) C(32) C(33) C(34) 177.2(5) ? . . . .
P(2) C(32) C(37) C(36) -177.2(4) ? . . . .
C(33) C(32) C(37) C(36) -1.9(7) ? . . . .
C(37) C(32) C(33) C(34) 1.8(9) ? . . . .
C(32) C(33) C(34) C(35) -0.4(8) ? . . . .
C(33) C(34) C(35) C(36) -0.9(10) ? . . . .
C(34) C(35) C(36) C(37) 0.8(9) ? . . . .
C(35) C(36) C(37) C(32) 0.6(8) ? . . . .
P(2) C(38) C(39) C(40) -177.5(3) ? . . . .
P(2) C(38) C(43) C(42) 176.9(6) ? . . . .
C(39) C(38) C(43) C(42) 0.1(8) ? . . . .
C(43) C(38) C(39) C(40) -0.7(7) ? . . . .
C(38) C(39) C(40) C(41) -0.2(6) ? . . . .
C(39) C(40) C(41) C(42) 1.8(9) ? . . . .
C(40) C(41) C(42) C(43) -2.5(12) ? . . . .
C(41) C(42) C(43) C(38) 1.5(12) ? . . . .
C(8) P(1) C(6) H(1) 19.4 ? . . . .
C(14) P(1) C(6) H(1) -95.7 ? . . . .
C(20) P(1) C(6) H(1) 140.2 ? . . . .
C(26) P(2) C(7) H(2) 122.6 ? . . . .
C(32) P(2) C(7) H(2) -115.5 ? . . . .
C(38) P(2) C(7) H(2) 4.3 ? . . . .
C(1) C(2) C(6) H(1) 172.8 ? . . . .
C(3) C(2) C(6) H(1) -7.3 ? . . . .
C(1) C(5) C(7) H(2) -165.1 ? . . . .
C(4) C(5) C(7) H(2) 12.9 ? . . . .
P(1) C(8) C(9) H(3) 0.3 ? . . . .
P(1) C(8) C(13) H(7) -0.6 ? . . . .
C(9) C(8) C(13) H(7) -179.1 ? . . . .
C(13) C(8) C(9) H(3) 178.8 ? . . . .
C(8) C(9) C(10) H(4) -179.2 ? . . . .
H(3) C(9) C(10) C(11) -179.1 ? . . . .
H(3) C(9) C(10) H(4) 0.9 ? . . . .
C(9) C(10) C(11) H(5) 179.9 ? . . . .
H(4) C(10) C(11) C(12) 180.0 ? . . . .
H(4) C(10) C(11) H(5) -0.0 ? . . . .
C(10) C(11) C(12) H(6) 179.7 ? . . . .
H(5) C(11) C(12) C(13) 179.7 ? . . . .
H(5) C(11) C(12) H(6) -0.3 ? . . . .
C(11) C(12) C(13) H(7) 179.9 ? . . . .
H(6) C(12) C(13) C(8) 179.9 ? . . . .
H(6) C(12) C(13) H(7) -0.0 ? . . . .
P(1) C(14) C(15) H(8) 2.3 ? . . . .
P(1) C(14) C(19) H(12) -1.2 ? . . . .
C(15) C(14) C(19) H(12) -179.2 ? . . . .
C(19) C(14) C(15) H(8) -179.7 ? . . . .
C(14) C(15) C(16) H(9) -179.5 ? . . . .
H(8) C(15) C(16) C(17) -179.4 ? . . . .
H(8) C(15) C(16) H(9) 0.6 ? . . . .
C(15) C(16) C(17) H(10) 177.5 ? . . . .
H(9) C(16) C(17) C(18) 177.6 ? . . . .
H(9) C(16) C(17) H(10) -2.4 ? . . . .
C(16) C(17) C(18) H(11) -176.4 ? . . . .
H(10) C(17) C(18) C(19) -176.3 ? . . . .
H(10) C(17) C(18) H(11) 3.7 ? . . . .
C(17) C(18) C(19) H(12) 177.2 ? . . . .
H(11) C(18) C(19) C(14) 177.2 ? . . . .
H(11) C(18) C(19) H(12) -2.7 ? . . . .
P(1) C(20) C(21) H(13) -1.6 ? . . . .
P(1) C(20) C(25) H(17) 2.5 ? . . . .
C(21) C(20) C(25) H(17) 179.8 ? . . . .
C(25) C(20) C(21) H(13) -178.9 ? . . . .
C(20) C(21) C(22) H(14) 179.2 ? . . . .
H(13) C(21) C(22) C(23) 179.3 ? . . . .
H(13) C(21) C(22) H(14) -0.7 ? . . . .
C(21) C(22) C(23) H(15) 179.7 ? . . . .
H(14) C(22) C(23) C(24) 179.7 ? . . . .
H(14) C(22) C(23) H(15) -0.3 ? . . . .
C(22) C(23) C(24) H(16) -178.9 ? . . . .
H(15) C(23) C(24) C(25) -178.8 ? . . . .
H(15) C(23) C(24) H(16) 1.2 ? . . . .
C(23) C(24) C(25) H(17) 179.1 ? . . . .
H(16) C(24) C(25) C(20) 179.1 ? . . . .
H(16) C(24) C(25) H(17) -0.8 ? . . . .
P(2) C(26) C(27) H(18) 4.2 ? . . . .
P(2) C(26) C(31) H(22) -3.4 ? . . . .
C(27) C(26) C(31) H(22) 178.9 ? . . . .
C(31) C(26) C(27) H(18) -178.1 ? . . . .
C(26) C(27) C(28) H(19) 178.8 ? . . . .
H(18) C(27) C(28) C(29) 178.9 ? . . . .
H(18) C(27) C(28) H(19) -1.1 ? . . . .
C(27) C(28) C(29) H(20) 179.7 ? . . . .
H(19) C(28) C(29) C(30) 179.8 ? . . . .
H(19) C(28) C(29) H(20) -0.2 ? . . . .
C(28) C(29) C(30) H(21) -179.0 ? . . . .
H(20) C(29) C(30) C(31) -178.9 ? . . . .
H(20) C(29) C(30) H(21) 1.1 ? . . . .
C(29) C(30) C(31) H(22) 179.7 ? . . . .
H(21) C(30) C(31) C(26) 179.7 ? . . . .
H(21) C(30) C(31) H(22) -0.3 ? . . . .
P(2) C(32) C(33) H(23) -2.8 ? . . . .
P(2) C(32) C(37) H(27) 2.8 ? . . . .
C(33) C(32) C(37) H(27) 178.1 ? . . . .
C(37) C(32) C(33) H(23) -178.1 ? . . . .
C(32) C(33) C(34) H(24) 179.6 ? . . . .
H(23) C(33) C(34) C(35) 179.7 ? . . . .
H(23) C(33) C(34) H(24) -0.3 ? . . . .
C(33) C(34) C(35) H(25) 179.1 ? . . . .
H(24) C(34) C(35) C(36) 179.1 ? . . . .
H(24) C(34) C(35) H(25) -0.9 ? . . . .
C(34) C(35) C(36) H(26) -179.2 ? . . . .
H(25) C(35) C(36) C(37) -179.2 ? . . . .
H(25) C(35) C(36) H(26) 0.8 ? . . . .
C(35) C(36) C(37) H(27) -179.4 ? . . . .
H(26) C(36) C(37) C(32) -179.4 ? . . . .
H(26) C(36) C(37) H(27) 0.7 ? . . . .
P(2) C(38) C(39) H(28) 2.4 ? . . . .
P(2) C(38) C(43) H(32) -3.1 ? . . . .
C(39) C(38) C(43) H(32) -179.9 ? . . . .
C(43) C(38) C(39) H(28) 179.3 ? . . . .
C(38) C(39) C(40) H(29) 179.8 ? . . . .
H(28) C(39) C(40) C(41) 179.9 ? . . . .
H(28) C(39) C(40) H(29) -0.1 ? . . . .
C(39) C(40) C(41) H(30) -178.2 ? . . . .
H(29) C(40) C(41) C(42) -178.2 ? . . . .
H(29) C(40) C(41) H(30) 1.8 ? . . . .
C(40) C(41) C(42) H(31) 177.5 ? . . . .
H(30) C(41) C(42) C(43) 177.6 ? . . . .
H(30) C(41) C(42) H(31) -2.4 ? . . . .
C(41) C(42) C(43) H(32) -178.5 ? . . . .
H(31) C(42) C(43) C(38) -178.5 ? . . . .
H(31) C(42) C(43) H(32) 1.6 ? . . . .

loop_
_cod_related_entry_id
_cod_related_entry_database
_cod_related_entry_code
1 ChemSpider 17348598
